data_7246536
loop_
_publ_author_name
'Straker, Hannah E.'
'McMillan, Lynn'
'Mardiana, Lina'
'Hebberd, Glen R.'
'Watson, Elle'
'Waddell, Paul G.'
'Probert, Michael R.'
'Hall, Michael J.'

_publ_section_title
;
 Polymorph prediction through observed structural isomorphism leading to a
 new crystalline form of cannabidiol
;
_journal_issue 16
_journal_name_full CrystEngComm
_journal_page_first 2479
_journal_page_last 2484
_journal_paper_doi 10.1039/D3CE00041A
_journal_volume 25
_journal_year 2023
_chemical_absolute_configuration rmad
_chemical_formula_moiety 'C21 H30 O2'
_chemical_formula_sum 'C21 H30 O2'
_chemical_formula_weight 314.45
_space_group_crystal_system monoclinic
_space_group_IT_number 4
_space_group_name_Hall 'P 2yb'
_space_group_name_H-M_alt 'P 1 21 1'
_atom_sites_solution_hydrogens mixed
_atom_sites_solution_primary dual
_audit_creation_date 2020-01-23
_audit_creation_method
;
Olex2 1.2
(compiled May 29 2018 13:30:08 for OlexSys, GUI svn.r5506)
;
_audit_update_record
;
2023-01-04 deposited with the CCDC.	2023-03-29 downloaded from the CCDC.
;
_cell_angle_alpha 90
_cell_angle_beta 95.4518(15)
_cell_angle_gamma 90
_cell_formula_units_Z 4
_cell_length_a 10.43482(16)
_cell_length_b 10.88547(17)
_cell_length_c 16.7749(3)
_cell_measurement_reflns_used 8070
_cell_measurement_temperature 150.0(2)
_cell_measurement_theta_max 66.5880
_cell_measurement_theta_min 4.2150
_cell_volume 1896.81(5)
_computing_cell_refinement 'CrysAlisPro 1.171.38.42b (Rigaku OD, 2015)'
_computing_data_collection 'CrysAlisPro 1.171.38.42b (Rigaku OD, 2015)'
_computing_data_reduction 'CrysAlisPro 1.171.38.42b (Rigaku OD, 2015)'
_computing_molecular_graphics 'Olex2 (Dolomanov et al., 2009)'
_computing_publication_material 'Olex2 (Dolomanov et al., 2009)'
_computing_structure_refinement 'XL (Sheldrick, 2008)'
_computing_structure_solution 'ShelXT (Sheldrick, 2015)'
_diffrn_ambient_environment air
_diffrn_ambient_temperature 150.0(2)
_diffrn_detector 'CCD plate'
_diffrn_detector_area_resol_mean 10.3968
_diffrn_detector_type Atlas
_diffrn_measured_fraction_theta_full 0.992
_diffrn_measured_fraction_theta_max 0.992
_diffrn_measurement_details
;
List of Runs (angles in degrees, time in seconds):

  # Type    Start    End  Width  t~exp~   \w     \q     \k     \f   Frames
#--------------------------------------------------------------------------
  1  \w   -108.00 -28.00   1.00    1.00    --  -41.59 140.00-151.00   80
  2  \w    -32.00  71.00   1.00    1.00    --   41.59 -57.00 -60.00  103
  3  \w      8.00 120.00   1.00    1.00    --   41.59  77.00  60.00  112
  4  \w     15.00 117.00   1.00    1.00    --   41.59  38.00   0.00  102
  5  \w      9.00 133.00   1.00    3.50    --   93.50 -93.00-137.91  124
  6  \w      9.00 133.00   1.00    3.50    --   93.50 -93.00 152.68  124
  7  \w     19.00 124.00   1.00    3.50    --   93.50 -61.00 -60.00  105
  8  \w      9.00 133.00   1.00    3.50    --   93.50 -93.00 -97.36  124
  9  \w     66.00 168.00   1.00    3.50    --   93.50  45.00  30.00  102
 10  \w     73.00 168.00   1.00    3.50    --   93.50 125.00 -90.00   95
 11  \w     16.00 124.00   1.00    3.50    --   93.50 -30.00 -30.00  108
 12  \w      9.00  83.00   1.00    3.50    --   93.50 -94.00-120.00   74
 13  \w      8.00 131.00   1.00    3.50    --   93.50 -88.00   5.53  123
 14  \w     32.00 177.00   1.00    3.50    --   93.50  15.00 -30.00  145
 15  \w     19.00  96.00   1.00    3.50    --   93.50-125.00 120.00   77
 16  \w     19.00  96.00   1.00    3.50    --   93.50-125.00 150.00   77
 17  \w     63.00 135.00   1.00    3.50    --   93.50  61.00-180.00   72
 18  \w     19.00  72.00   1.00    3.50    --   93.50-125.00-150.00   53
 19  \w     72.00  98.00   1.00    3.50    --   93.50-130.00 -36.00   26
 20  \w     10.00  48.00   1.00    3.50    --   93.50 -94.00 150.00   38
 21  \w     32.00  82.00   1.00    3.50    --   93.50 -45.00-120.00   50
 22  \w     53.00 139.00   1.00    3.50    --   93.50  15.00-180.00   86
 23  \w     99.00 126.00   1.00    3.50    --   93.50 -93.00 -58.00   27
 24  \w     10.00  38.00   1.00    3.50    --   93.50 -94.00   0.00   28
 25  \w     50.00  96.00   1.00    3.50    --   93.50-125.00-180.00   46
 26  \w     55.00  81.00   1.00    3.50    --   93.50 -93.00 -58.00   26
;
_diffrn_measurement_device 'four-circle diffractometer'
_diffrn_measurement_device_type 'Xcalibur, Atlas, Gemini ultra'
_diffrn_measurement_method '\w scans'
_diffrn_orient_matrix_type 'CrysAlisPro convention (1999,Acta A55,543-557)'
_diffrn_orient_matrix_UB_11 -0.0055098000
_diffrn_orient_matrix_UB_12 0.1414129000
_diffrn_orient_matrix_UB_13 -0.0013187000
_diffrn_orient_matrix_UB_21 -0.0066729000
_diffrn_orient_matrix_UB_22 -0.0018118000
_diffrn_orient_matrix_UB_23 -0.0921757000
_diffrn_orient_matrix_UB_31 -0.1479916000
_diffrn_orient_matrix_UB_32 -0.0051586000
_diffrn_orient_matrix_UB_33 -0.0045952000
_diffrn_radiation_monochromator mirror
_diffrn_radiation_probe x-ray
_diffrn_radiation_type CuK\a
_diffrn_radiation_wavelength 1.54184
_diffrn_reflns_av_R_equivalents 0.0440
_diffrn_reflns_av_unetI/netI 0.0339
_diffrn_reflns_Laue_measured_fraction_full 0.992
_diffrn_reflns_Laue_measured_fraction_max 0.992
_diffrn_reflns_limit_h_max 9
_diffrn_reflns_limit_h_min -12
_diffrn_reflns_limit_k_max 12
_diffrn_reflns_limit_k_min -12
_diffrn_reflns_limit_l_max 19
_diffrn_reflns_limit_l_min -19
_diffrn_reflns_number 26857
_diffrn_reflns_point_group_measured_fraction_full 0.991
_diffrn_reflns_point_group_measured_fraction_max 0.991
_diffrn_reflns_theta_full 66.975
_diffrn_reflns_theta_max 66.975
_diffrn_reflns_theta_min 4.256
_diffrn_source 'fine-focus sealed X-ray tube'
_diffrn_source_type 'Enhance Ultra (Cu) X-ray Source'
_exptl_absorpt_coefficient_mu 0.530
_exptl_absorpt_correction_T_max 0.936
_exptl_absorpt_correction_T_min 0.911
_exptl_absorpt_correction_type analytical
_exptl_absorpt_process_details
;
CrysAlisPro 1.171.38.42b (Rigaku Oxford Diffraction, 2015)
Analytical numeric absorption correction using a multifaceted crystal
			model based on expressions derived by R.C. Clark & J.S. Reid.
(Clark, R. C. & Reid, J. S. (1995). Acta Cryst. A51, 887-897)
Empirical absorption correction using spherical harmonics,
 implemented in SCALE3 ABSPACK scaling algorithm.
;
_exptl_crystal_colour colourless
_exptl_crystal_colour_primary colourless
_exptl_crystal_density_diffrn 1.101
_exptl_crystal_description prism
_exptl_crystal_F_000 688
_exptl_crystal_size_max 0.24
_exptl_crystal_size_mid 0.18
_exptl_crystal_size_min 0.15
_refine_diff_density_max 0.159
_refine_diff_density_min -0.123
_refine_diff_density_rms 0.028
_refine_ls_abs_structure_details
;
 Flack x determined using 2563 quotients [(I+)-(I-)]/[(I+)+(I-)]
 (Parsons, Flack and Wagner, Acta Cryst. B69 (2013) 249-259).
;
_refine_ls_abs_structure_Flack -0.07(9)
_refine_ls_extinction_coef 0.0022(3)
_refine_ls_extinction_expression Fc^*^=kFc[1+0.001xFc^2^\l^3^/sin(2\q)]^-1/4^
_refine_ls_extinction_method 'SHELXL-2014/7 (Sheldrick 2014'
_refine_ls_goodness_of_fit_ref 1.080
_refine_ls_hydrogen_treatment mixed
_refine_ls_matrix_type full
_refine_ls_number_parameters 434
_refine_ls_number_reflns 6671
_refine_ls_number_restraints 1
_refine_ls_restrained_S_all 1.080
_refine_ls_R_factor_all 0.0425
_refine_ls_R_factor_gt 0.0344
_refine_ls_shift/su_max 0.000
_refine_ls_shift/su_mean 0.000
_refine_ls_structure_factor_coef Fsqd
_refine_ls_weighting_details 'w=1/[\s^2^(Fo^2^)+(0.0367P)^2^+0.2105P] where P=(Fo^2^+2Fc^2^)/3'
_refine_ls_weighting_scheme calc
_refine_ls_wR_factor_gt 0.0794
_refine_ls_wR_factor_ref 0.0856
_reflns_Friedel_coverage 0.887
_reflns_Friedel_fraction_full 0.989
_reflns_Friedel_fraction_max 0.989
_reflns_number_gt 5989
_reflns_number_total 6671
_reflns_threshold_expression 'I > 2\s(I)'
_cod_data_source_file d3ce00041a2.cif
_cod_data_source_block mjh200017_fa
_cod_depositor_comments 'Adding full bibliography for 7246535--7246539.cif.'
_cod_original_cell_volume 1896.80(5)
_cod_database_code 7246536
_shelx_shelxl_version_number 2014/7
_chemical_oxdiff_formula 'C21 H30 O2'
_shelx_space_group_comment
;
The symmetry employed for this shelxl refinement is uniquely defined
by the following loop, which should always be used as a source of
symmetry information in preference to the above space-group names.
They are only intended as comments.
;
_reflns_odcompleteness_completeness 99.60
_reflns_odcompleteness_iscentric 1
_reflns_odcompleteness_theta 66.49
_olex2_refinement_description
;
1. Fixed Uiso
 At 1.2 times of:
  All C(H) groups, All C(H,H) groups
 At 1.5 times of:
  All C(H,H,H) groups, All O(H) groups
2.a Ternary CH refined with riding coordinates:
 C7(H7), C8(H8), C28(H28), C29(H29)
2.b Secondary CH2 refined with riding coordinates:
 C9(H9A,H9B), C10(H10A,H10B), C17(H17A,H17B), C18(H18A,H18B), C19(H19A,H19B),
 C20(H20A,H20B), C30(H30A,H30B), C31(H31A,H31B), C38(H38A,H38B), C39(H39A,H39B),
  C40(H40A,H40B), C41(H41A,H41B)
2.c Aromatic/amide H refined with riding coordinates:
 C3(H3), C5(H5), C12(H12), C24(H24), C26(H26), C33(H33)
2.d X=CH2 refined with riding coordinates:
 C14(H14A,H14B), C35(H35A,H35B)
2.e Idealised Me refined as rotating group:
 C15(H15A,H15B,H15C), C16(H16A,H16B,H16C), C21(H21A,H21B,H21C), C36(H36A,H36B,
 H36C), C37(H37A,H37B,H37C), C42(H42A,H42B,H42C)
;
_olex2_submission_special_instructions 'No special instructions were received'
_oxdiff_exptl_absorpt_empirical_details
;
Empirical correction (ABSPACK) includes:
- Absorption correction using spherical harmonics
- Frame scaling
;
_oxdiff_exptl_absorpt_empirical_full_max 1.111
_oxdiff_exptl_absorpt_empirical_full_min 0.920

loop_
_space_group_symop_operation_xyz
'x, y, z'
'-x, y+1/2, -z'

loop_
_atom_site_label
_atom_site_type_symbol
_atom_site_fract_x
_atom_site_fract_y
_atom_site_fract_z
_atom_site_U_iso_or_equiv
_atom_site_adp_type
_atom_site_occupancy
_atom_site_site_symmetry_order
_atom_site_calc_flag
_atom_site_refinement_flags_posn
_atom_site_refinement_flags_adp
_atom_site_refinement_flags_occupancy
_atom_site_disorder_assembly
_atom_site_disorder_group
O1 O 0.54126(16) 0.27109(16) 0.31181(12) 0.0339(4) Uani 1 1 d . . . . .
H1 H 0.526(3) 0.221(3) 0.350(2) 0.051 Uiso 1 1 d R . . . .
O2 O 0.10947(17) 0.39173(18) 0.34545(12) 0.0391(4) Uani 1 1 d . . . . .
H2 H 0.052(4) 0.444(4) 0.328(2) 0.059 Uiso 1 1 d R . . . .
O3 O 1.01020(17) 0.64939(18) 0.14273(11) 0.0362(4) Uani 1 1 d . . . . .
H3A H 1.038(3) 0.592(4) 0.113(2) 0.054 Uiso 1 1 d R . . . .
O4 O 0.77080(17) 0.31889(16) 0.24335(11) 0.0346(4) Uani 1 1 d . . . . .
H4 H 0.707(3) 0.310(3) 0.274(2) 0.052 Uiso 1 1 d R . . . .
C1 C 0.3195(2) 0.3242(2) 0.32689(14) 0.0270(5) Uani 1 1 d . . . . .
C2 C 0.4376(2) 0.3504(2) 0.29743(14) 0.0278(5) Uani 1 1 d . . . . .
C3 C 0.4575(2) 0.4547(2) 0.25350(15) 0.0302(5) Uani 1 1 d . . . . .
H3 H 0.5351 0.4656 0.2314 0.036 Uiso 1 1 calc R . . . .
C4 C 0.3616(2) 0.5436(2) 0.24213(15) 0.0316(5) Uani 1 1 d . . . . .
C5 C 0.2464(2) 0.5233(2) 0.27475(15) 0.0323(5) Uani 1 1 d . . . . .
H5 H 0.1825 0.5831 0.2698 0.039 Uiso 1 1 calc R . . . .
C6 C 0.2253(2) 0.4148(2) 0.31470(14) 0.0285(5) Uani 1 1 d . . . . .
C7 C 0.2951(2) 0.2042(2) 0.36816(15) 0.0291(5) Uani 1 1 d . . . . .
H7 H 0.2085 0.2090 0.3860 0.035 Uiso 1 1 calc R . . . .
C8 C 0.2968(2) 0.0919(2) 0.31122(16) 0.0334(6) Uani 1 1 d . . . . .
H8 H 0.3818 0.0900 0.2909 0.040 Uiso 1 1 calc R . . . .
C9 C 0.2848(3) -0.0253(3) 0.3611(2) 0.0473(7) Uani 1 1 d . . . . .
H9A H 0.2066 -0.0216 0.3879 0.057 Uiso 1 1 calc R . . . .
H9B H 0.2792 -0.0963 0.3259 0.057 Uiso 1 1 calc R . . . .
C10 C 0.4002(3) -0.0396(3) 0.4232(2) 0.0518(8) Uani 1 1 d . . . . .
H10A H 0.3804 -0.1014 0.4618 0.062 Uiso 1 1 calc R . . . .
H10B H 0.4731 -0.0689 0.3967 0.062 Uiso 1 1 calc R . . . .
C11 C 0.4377(3) 0.0776(3) 0.46698(17) 0.0409(6) Uani 1 1 d . . . . .
C12 C 0.3881(2) 0.1852(2) 0.44210(15) 0.0345(6) Uani 1 1 d . . . . .
H12 H 0.4125 0.2542 0.4725 0.041 Uiso 1 1 calc R . . . .
C13 C 0.1984(3) 0.1033(3) 0.23960(18) 0.0407(6) Uani 1 1 d . . . . .
C14 C 0.2354(3) 0.1235(3) 0.16750(19) 0.0488(7) Uani 1 1 d . . . . .
H14A H 0.1743 0.1323 0.1238 0.059 Uiso 1 1 calc R . . . .
H14B H 0.3226 0.1290 0.1605 0.059 Uiso 1 1 calc R . . . .
C15 C 0.0583(3) 0.0938(4) 0.2536(2) 0.0641(10) Uani 1 1 d . . . . .
H15A H 0.0415 0.0140 0.2747 0.096 Uiso 1 1 calc GR . . . .
H15B H 0.0062 0.1056 0.2039 0.096 Uiso 1 1 calc GR . . . .
H15C H 0.0379 0.1556 0.2912 0.096 Uiso 1 1 calc GR . . . .
C16 C 0.5276(4) 0.0666(4) 0.54170(19) 0.0589(9) Uani 1 1 d . . . . .
H16A H 0.5522 0.1471 0.5609 0.088 Uiso 1 1 calc GR . . . .
H16B H 0.6030 0.0218 0.5302 0.088 Uiso 1 1 calc GR . . . .
H16C H 0.4854 0.0238 0.5819 0.088 Uiso 1 1 calc GR . . . .
C17 C 0.3833(2) 0.6601(2) 0.19638(17) 0.0369(6) Uani 1 1 d . . . . .
H17A H 0.3082 0.7124 0.1974 0.044 Uiso 1 1 calc R . . . .
H17B H 0.3920 0.6393 0.1409 0.044 Uiso 1 1 calc R . . . .
C18 C 0.5015(3) 0.7315(3) 0.22947(17) 0.0407(6) Uani 1 1 d . . . . .
H18A H 0.4941 0.7497 0.2854 0.049 Uiso 1 1 calc R . . . .
H18B H 0.5769 0.6801 0.2267 0.049 Uiso 1 1 calc R . . . .
C19 C 0.5213(3) 0.8505(2) 0.18570(17) 0.0398(6) Uani 1 1 d . . . . .
H19A H 0.5264 0.8324 0.1295 0.048 Uiso 1 1 calc R . . . .
H19B H 0.4469 0.9027 0.1897 0.048 Uiso 1 1 calc R . . . .
C20 C 0.6407(3) 0.9198(3) 0.2172(2) 0.0610(9) Uani 1 1 d . . . . .
H20A H 0.6367 0.9354 0.2738 0.073 Uiso 1 1 calc R . . . .
H20B H 0.7151 0.8682 0.2118 0.073 Uiso 1 1 calc R . . . .
C21 C 0.6598(3) 1.0398(3) 0.1760(2) 0.0526(8) Uani 1 1 d . . . . .
H21A H 0.6607 1.0261 0.1196 0.079 Uiso 1 1 calc GR . . . .
H21B H 0.7401 1.0755 0.1970 0.079 Uiso 1 1 calc GR . . . .
H21C H 0.5906 1.0947 0.1852 0.079 Uiso 1 1 calc GR . . . .
C22 C 0.8883(2) 0.4791(2) 0.18971(14) 0.0272(5) Uani 1 1 d . . . . .
C23 C 0.9378(2) 0.5984(2) 0.19863(15) 0.0289(5) Uani 1 1 d . . . . .
C24 C 0.9173(2) 0.6715(2) 0.26411(16) 0.0321(5) Uani 1 1 d . . . . .
H24 H 0.9511 0.7506 0.2679 0.039 Uiso 1 1 calc R . . . .
C25 C 0.8465(2) 0.6272(2) 0.32393(15) 0.0321(5) Uani 1 1 d . . . . .
C26 C 0.7981(2) 0.5081(2) 0.31733(15) 0.0315(5) Uani 1 1 d . . . . .
H26 H 0.7522 0.4764 0.3575 0.038 Uiso 1 1 calc R . . . .
C27 C 0.8179(2) 0.4363(2) 0.25126(14) 0.0275(5) Uani 1 1 d . . . . .
C28 C 0.9085(2) 0.4001(2) 0.11722(14) 0.0282(5) Uani 1 1 d . . . . .
H28 H 0.8776 0.3173 0.1278 0.034 Uiso 1 1 calc R . . . .
C29 C 0.8306(2) 0.4474(2) 0.03973(14) 0.0306(5) Uani 1 1 d . . . . .
H29 H 0.8499 0.5350 0.0348 0.037 Uiso 1 1 calc R . . . .
C30 C 0.8796(2) 0.3824(3) -0.03233(15) 0.0364(6) Uani 1 1 d . . . . .
H30A H 0.8730 0.2941 -0.0256 0.044 Uiso 1 1 calc R . . . .
H30B H 0.8264 0.4052 -0.0806 0.044 Uiso 1 1 calc R . . . .
C31 C 1.0187(3) 0.4167(3) -0.04094(16) 0.0402(6) Uani 1 1 d . . . . .
H31A H 1.0516 0.3655 -0.0817 0.048 Uiso 1 1 calc R . . . .
H31B H 1.0226 0.5015 -0.0583 0.048 Uiso 1 1 calc R . . . .
C32 C 1.1019(2) 0.4009(2) 0.03681(16) 0.0345(6) Uani 1 1 d . . . . .
C33 C 1.0508(2) 0.3906(2) 0.10624(15) 0.0316(5) Uani 1 1 d . . . . .
H33 H 1.1069 0.3762 0.1517 0.038 Uiso 1 1 calc R . . . .
C34 C 0.6868(2) 0.4357(3) 0.04276(15) 0.0361(6) Uani 1 1 d . . . . .
C35 C 0.6135(3) 0.5341(3) 0.0427(2) 0.0573(9) Uani 1 1 d . . . . .
H35A H 0.5250 0.5259 0.0435 0.069 Uiso 1 1 calc R . . . .
H35B H 0.6503 0.6119 0.0418 0.069 Uiso 1 1 calc R . . . .
C36 C 0.6316(3) 0.3085(3) 0.0442(2) 0.0507(8) Uani 1 1 d . . . . .
H36A H 0.6492 0.2653 -0.0034 0.076 Uiso 1 1 calc GR . . . .
H36B H 0.5402 0.3135 0.0466 0.076 Uiso 1 1 calc GR . . . .
H36C H 0.6699 0.2653 0.0903 0.076 Uiso 1 1 calc GR . . . .
C37 C 1.2451(3) 0.3970(3) 0.03242(19) 0.0490(7) Uani 1 1 d . . . . .
H37A H 1.2878 0.3881 0.0854 0.074 Uiso 1 1 calc GR . . . .
H37B H 1.2726 0.4719 0.0090 0.074 Uiso 1 1 calc GR . . . .
H37C H 1.2664 0.3286 0.0001 0.074 Uiso 1 1 calc GR . . . .
C38 C 0.8227(3) 0.7076(3) 0.39516(17) 0.0418(6) Uani 1 1 d . . . . .
H38A H 0.7668 0.6635 0.4283 0.050 Uiso 1 1 calc R . . . .
H38B H 0.7774 0.7809 0.3755 0.050 Uiso 1 1 calc R . . . .
C39 C 0.9438(3) 0.7463(3) 0.44742(18) 0.0457(7) Uani 1 1 d . . . . .
H39A H 1.0017 0.7870 0.4139 0.055 Uiso 1 1 calc R . . . .
H39B H 0.9200 0.8056 0.4866 0.055 Uiso 1 1 calc R . . . .
C40 C 1.0151(3) 0.6413(3) 0.49112(18) 0.0431(6) Uani 1 1 d . . . . .
H40A H 1.0410 0.5829 0.4520 0.052 Uiso 1 1 calc R . . . .
H40B H 0.9569 0.5994 0.5238 0.052 Uiso 1 1 calc R . . . .
C41 C 1.1336(3) 0.6815(3) 0.5442(2) 0.0556(8) Uani 1 1 d . . . . .
H41A H 1.1942 0.7194 0.5114 0.067 Uiso 1 1 calc R . . . .
H41B H 1.1088 0.7427 0.5819 0.067 Uiso 1 1 calc R . . . .
C42 C 1.1990(3) 0.5754(3) 0.5901(2) 0.0619(9) Uani 1 1 d . . . . .
H42A H 1.2216 0.5135 0.5532 0.093 Uiso 1 1 calc GR . . . .
H42B H 1.1414 0.5411 0.6256 0.093 Uiso 1 1 calc GR . . . .
H42C H 1.2754 0.6044 0.6208 0.093 Uiso 1 1 calc GR . . . .

loop_
_atom_site_aniso_label
_atom_site_aniso_U_11
_atom_site_aniso_U_22
_atom_site_aniso_U_33
_atom_site_aniso_U_23
_atom_site_aniso_U_13
_atom_site_aniso_U_12
O1 0.0294(8) 0.0315(9) 0.0419(10) 0.0103(8) 0.0093(7) 0.0055(7)
O2 0.0270(9) 0.0448(11) 0.0461(11) 0.0052(9) 0.0073(7) 0.0066(8)
O3 0.0405(10) 0.0332(9) 0.0363(10) 0.0027(8) 0.0103(8) -0.0048(8)
O4 0.0338(9) 0.0322(9) 0.0392(10) -0.0003(8) 0.0112(7) -0.0050(7)
C1 0.0271(11) 0.0288(12) 0.0245(12) -0.0018(10) -0.0004(9) 0.0002(9)
C2 0.0276(12) 0.0284(12) 0.0269(12) -0.0013(9) 0.0006(9) 0.0024(9)
C3 0.0283(11) 0.0314(13) 0.0303(13) 0.0018(10) 0.0002(9) -0.0019(10)
C4 0.0351(13) 0.0284(12) 0.0295(13) 0.0003(10) -0.0065(10) -0.0020(10)
C5 0.0317(13) 0.0295(13) 0.0338(14) -0.0007(10) -0.0060(10) 0.0043(10)
C6 0.0257(11) 0.0329(13) 0.0263(12) -0.0031(10) -0.0005(9) -0.0006(10)
C7 0.0281(12) 0.0296(12) 0.0307(13) 0.0027(10) 0.0080(9) 0.0001(10)
C8 0.0339(13) 0.0289(13) 0.0383(14) -0.0020(11) 0.0080(11) -0.0011(10)
C9 0.0570(17) 0.0278(14) 0.0592(19) 0.0009(13) 0.0162(14) -0.0044(12)
C10 0.0689(19) 0.0345(16) 0.0533(18) 0.0157(14) 0.0123(15) 0.0071(14)
C11 0.0456(15) 0.0458(16) 0.0329(14) 0.0129(12) 0.0116(11) 0.0028(12)
C12 0.0401(13) 0.0369(14) 0.0276(13) 0.0037(11) 0.0088(10) -0.0005(11)
C13 0.0395(14) 0.0316(14) 0.0501(17) -0.0097(12) -0.0003(12) -0.0035(11)
C14 0.0554(17) 0.0428(17) 0.0458(18) -0.0072(13) -0.0076(14) 0.0017(13)
C15 0.0390(16) 0.075(2) 0.077(2) -0.023(2) 0.0004(15) -0.0112(16)
C16 0.070(2) 0.068(2) 0.0385(17) 0.0212(16) 0.0039(15) 0.0156(17)
C17 0.0365(13) 0.0322(13) 0.0402(15) 0.0074(12) -0.0053(11) -0.0009(11)
C18 0.0464(15) 0.0325(14) 0.0413(16) 0.0067(12) -0.0057(12) -0.0046(11)
C19 0.0475(15) 0.0324(14) 0.0389(15) 0.0042(11) 0.0013(12) -0.0044(12)
C20 0.063(2) 0.0472(19) 0.069(2) 0.0118(16) -0.0119(16) -0.0161(16)
C21 0.0636(19) 0.0401(16) 0.0550(19) 0.0011(14) 0.0099(15) -0.0119(14)
C22 0.0220(10) 0.0321(12) 0.0270(12) 0.0012(10) -0.0002(9) 0.0021(9)
C23 0.0244(11) 0.0332(13) 0.0288(12) 0.0051(10) 0.0016(9) 0.0019(10)
C24 0.0304(12) 0.0298(13) 0.0357(14) -0.0029(10) 0.0010(10) -0.0009(10)
C25 0.0286(12) 0.0368(14) 0.0305(13) -0.0045(11) 0.0005(10) 0.0059(10)
C26 0.0259(12) 0.0407(15) 0.0282(13) 0.0029(10) 0.0049(9) 0.0030(10)
C27 0.0218(11) 0.0312(12) 0.0291(12) 0.0028(10) 0.0010(9) 0.0020(9)
C28 0.0294(12) 0.0282(12) 0.0268(12) 0.0007(10) 0.0023(9) 0.0008(10)
C29 0.0322(12) 0.0307(13) 0.0284(12) 0.0011(10) 0.0008(10) 0.0002(10)
C30 0.0416(14) 0.0411(14) 0.0260(13) -0.0031(11) 0.0002(10) -0.0013(11)
C31 0.0452(14) 0.0471(16) 0.0294(13) -0.0012(12) 0.0096(11) 0.0009(12)
C32 0.0338(13) 0.0339(13) 0.0363(14) -0.0030(11) 0.0064(10) 0.0024(11)
C33 0.0304(12) 0.0343(13) 0.0297(13) -0.0007(11) 0.0005(10) 0.0038(10)
C34 0.0335(12) 0.0456(15) 0.0284(13) 0.0016(11) -0.0001(10) -0.0022(11)
C35 0.0343(15) 0.058(2) 0.079(2) 0.0007(17) 0.0057(15) 0.0055(14)
C36 0.0403(15) 0.0544(19) 0.0551(19) 0.0054(15) -0.0074(13) -0.0118(13)
C37 0.0381(15) 0.065(2) 0.0456(17) -0.0040(15) 0.0110(12) 0.0036(14)
C38 0.0418(14) 0.0457(16) 0.0380(15) -0.0102(12) 0.0045(11) 0.0092(12)
C39 0.0568(17) 0.0435(16) 0.0363(15) -0.0110(12) 0.0014(13) 0.0043(13)
C40 0.0486(15) 0.0414(15) 0.0393(15) -0.0056(12) 0.0034(12) -0.0004(12)
C41 0.0561(18) 0.0529(19) 0.055(2) -0.0042(15) -0.0099(15) -0.0045(14)
C42 0.0551(19) 0.062(2) 0.066(2) -0.0021(18) -0.0069(16) -0.0009(16)

loop_
_atom_type_symbol
_atom_type_description
_atom_type_scat_dispersion_real
_atom_type_scat_dispersion_imag
_atom_type_scat_source
C C 0.0181 0.0091 'International Tables Vol C Tables 4.2.6.8 and 6.1.1.4'
H H 0.0000 0.0000 'International Tables Vol C Tables 4.2.6.8 and 6.1.1.4'
O O 0.0492 0.0322 'International Tables Vol C Tables 4.2.6.8 and 6.1.1.4'

loop_
_exptl_crystal_face_index_h
_exptl_crystal_face_index_k
_exptl_crystal_face_index_l
_exptl_crystal_face_perp_dist
0 0 -1 0.0783
0 0 1 0.0673
0 1 -1 0.1033
0 -1 1 0.0933
0 1 1 0.0777
0 -1 -1 0.1227
1 0 0 0.0901
-1 0 0 0.0871
-1 0 1 0.0801

loop_
_geom_angle_atom_site_label_1
_geom_angle_atom_site_label_2
_geom_angle_atom_site_label_3
_geom_angle
_geom_angle_site_symmetry_1
_geom_angle_site_symmetry_3
_geom_angle_publ_flag
C2 O1 H1 109(2) . . ?
C6 O2 H2 111(2) . . ?
C23 O3 H3A 110(2) . . ?
C27 O4 H4 109(2) . . ?
C2 C1 C7 122.0(2) . . ?
C6 C1 C2 115.9(2) . . ?
C6 C1 C7 122.1(2) . . ?
O1 C2 C1 120.6(2) . . ?
C3 C2 O1 116.8(2) . . ?
C3 C2 C1 122.5(2) . . ?
C2 C3 H3 119.9 . . ?
C2 C3 C4 120.2(2) . . ?
C4 C3 H3 119.9 . . ?
C3 C4 C17 120.8(2) . . ?
C5 C4 C3 118.3(2) . . ?
C5 C4 C17 120.8(2) . . ?
C4 C5 H5 119.7 . . ?
C4 C5 C6 120.7(2) . . ?
C6 C5 H5 119.7 . . ?
O2 C6 C1 116.6(2) . . ?
O2 C6 C5 121.3(2) . . ?
C5 C6 C1 122.1(2) . . ?
C1 C7 H7 107.1 . . ?
C1 C7 C8 112.73(19) . . ?
C1 C7 C12 111.7(2) . . ?
C8 C7 H7 107.1 . . ?
C12 C7 H7 107.1 . . ?
C12 C7 C8 110.7(2) . . ?
C7 C8 H8 107.1 . . ?
C9 C8 C7 108.2(2) . . ?
C9 C8 H8 107.1 . . ?
C13 C8 C7 112.3(2) . . ?
C13 C8 H8 107.1 . . ?
C13 C8 C9 114.7(2) . . ?
C8 C9 H9A 109.5 . . ?
C8 C9 H9B 109.5 . . ?
H9A C9 H9B 108.0 . . ?
C10 C9 C8 110.9(2) . . ?
C10 C9 H9A 109.5 . . ?
C10 C9 H9B 109.5 . . ?
C9 C10 H10A 108.9 . . ?
C9 C10 H10B 108.9 . . ?
H10A C10 H10B 107.7 . . ?
C11 C10 C9 113.5(2) . . ?
C11 C10 H10A 108.9 . . ?
C11 C10 H10B 108.9 . . ?
C12 C11 C10 121.2(3) . . ?
C12 C11 C16 121.8(3) . . ?
C16 C11 C10 117.0(3) . . ?
C7 C12 H12 117.4 . . ?
C11 C12 C7 125.2(3) . . ?
C11 C12 H12 117.4 . . ?
C14 C13 C8 120.4(3) . . ?
C14 C13 C15 121.7(3) . . ?
C15 C13 C8 117.8(3) . . ?
C13 C14 H14A 120.0 . . ?
C13 C14 H14B 120.0 . . ?
H14A C14 H14B 120.0 . . ?
C13 C15 H15A 109.5 . . ?
C13 C15 H15B 109.5 . . ?
C13 C15 H15C 109.5 . . ?
H15A C15 H15B 109.5 . . ?
H15A C15 H15C 109.5 . . ?
H15B C15 H15C 109.5 . . ?
C11 C16 H16A 109.5 . . ?
C11 C16 H16B 109.5 . . ?
C11 C16 H16C 109.5 . . ?
H16A C16 H16B 109.5 . . ?
H16A C16 H16C 109.5 . . ?
H16B C16 H16C 109.5 . . ?
C4 C17 H17A 108.8 . . ?
C4 C17 H17B 108.8 . . ?
C4 C17 C18 113.6(2) . . ?
H17A C17 H17B 107.7 . . ?
C18 C17 H17A 108.8 . . ?
C18 C17 H17B 108.8 . . ?
C17 C18 H18A 108.8 . . ?
C17 C18 H18B 108.8 . . ?
H18A C18 H18B 107.7 . . ?
C19 C18 C17 113.9(2) . . ?
C19 C18 H18A 108.8 . . ?
C19 C18 H18B 108.8 . . ?
C18 C19 H19A 108.8 . . ?
C18 C19 H19B 108.8 . . ?
H19A C19 H19B 107.7 . . ?
C20 C19 C18 113.9(2) . . ?
C20 C19 H19A 108.8 . . ?
C20 C19 H19B 108.8 . . ?
C19 C20 H20A 108.6 . . ?
C19 C20 H20B 108.6 . . ?
H20A C20 H20B 107.6 . . ?
C21 C20 C19 114.6(3) . . ?
C21 C20 H20A 108.6 . . ?
C21 C20 H20B 108.6 . . ?
C20 C21 H21A 109.5 . . ?
C20 C21 H21B 109.5 . . ?
C20 C21 H21C 109.5 . . ?
H21A C21 H21B 109.5 . . ?
H21A C21 H21C 109.5 . . ?
H21B C21 H21C 109.5 . . ?
C23 C22 C27 116.3(2) . . ?
C23 C22 C28 122.1(2) . . ?
C27 C22 C28 121.5(2) . . ?
O3 C23 C22 121.5(2) . . ?
O3 C23 C24 116.3(2) . . ?
C24 C23 C22 122.2(2) . . ?
C23 C24 H24 119.8 . . ?
C25 C24 C23 120.3(2) . . ?
C25 C24 H24 119.8 . . ?
C24 C25 C26 118.7(2) . . ?
C24 C25 C38 120.4(2) . . ?
C26 C25 C38 120.9(2) . . ?
C25 C26 H26 119.7 . . ?
C27 C26 C25 120.5(2) . . ?
C27 C26 H26 119.7 . . ?
O4 C27 C22 116.5(2) . . ?
O4 C27 C26 121.6(2) . . ?
C26 C27 C22 121.9(2) . . ?
C22 C28 H28 107.6 . . ?
C22 C28 C29 112.38(19) . . ?
C29 C28 H28 107.6 . . ?
C33 C28 C22 110.35(19) . . ?
C33 C28 H28 107.6 . . ?
C33 C28 C29 111.18(19) . . ?
C28 C29 H29 107.3 . . ?
C30 C29 C28 108.68(19) . . ?
C30 C29 H29 107.3 . . ?
C34 C29 C28 112.7(2) . . ?
C34 C29 H29 107.3 . . ?
C34 C29 C30 113.2(2) . . ?
C29 C30 H30A 109.5 . . ?
C29 C30 H30B 109.5 . . ?
H30A C30 H30B 108.1 . . ?
C31 C30 C29 110.8(2) . . ?
C31 C30 H30A 109.5 . . ?
C31 C30 H30B 109.5 . . ?
C30 C31 H31A 109.3 . . ?
C30 C31 H31B 109.3 . . ?
H31A C31 H31B 108.0 . . ?
C32 C31 C30 111.5(2) . . ?
C32 C31 H31A 109.3 . . ?
C32 C31 H31B 109.3 . . ?
C33 C32 C31 121.4(2) . . ?
C33 C32 C37 121.5(2) . . ?
C37 C32 C31 117.0(2) . . ?
C28 C33 H33 117.3 . . ?
C32 C33 C28 125.4(2) . . ?
C32 C33 H33 117.3 . . ?
C35 C34 C29 120.7(3) . . ?
C35 C34 C36 121.8(3) . . ?
C36 C34 C29 117.5(2) . . ?
C34 C35 H35A 120.0 . . ?
C34 C35 H35B 120.0 . . ?
H35A C35 H35B 120.0 . . ?
C34 C36 H36A 109.5 . . ?
C34 C36 H36B 109.5 . . ?
C34 C36 H36C 109.5 . . ?
H36A C36 H36B 109.5 . . ?
H36A C36 H36C 109.5 . . ?
H36B C36 H36C 109.5 . . ?
C32 C37 H37A 109.5 . . ?
C32 C37 H37B 109.5 . . ?
C32 C37 H37C 109.5 . . ?
H37A C37 H37B 109.5 . . ?
H37A C37 H37C 109.5 . . ?
H37B C37 H37C 109.5 . . ?
C25 C38 H38A 108.5 . . ?
C25 C38 H38B 108.5 . . ?
C25 C38 C39 115.0(2) . . ?
H38A C38 H38B 107.5 . . ?
C39 C38 H38A 108.5 . . ?
C39 C38 H38B 108.5 . . ?
C38 C39 H39A 108.7 . . ?
C38 C39 H39B 108.7 . . ?
H39A C39 H39B 107.6 . . ?
C40 C39 C38 114.2(3) . . ?
C40 C39 H39A 108.7 . . ?
C40 C39 H39B 108.7 . . ?
C39 C40 H40A 108.8 . . ?
C39 C40 H40B 108.8 . . ?
C39 C40 C41 113.7(3) . . ?
H40A C40 H40B 107.7 . . ?
C41 C40 H40A 108.8 . . ?
C41 C40 H40B 108.8 . . ?
C40 C41 H41A 109.1 . . ?
C40 C41 H41B 109.1 . . ?
H41A C41 H41B 107.9 . . ?
C42 C41 C40 112.4(3) . . ?
C42 C41 H41A 109.1 . . ?
C42 C41 H41B 109.1 . . ?
C41 C42 H42A 109.5 . . ?
C41 C42 H42B 109.5 . . ?
C41 C42 H42C 109.5 . . ?
H42A C42 H42B 109.5 . . ?
H42A C42 H42C 109.5 . . ?
H42B C42 H42C 109.5 . . ?

loop_
_geom_bond_atom_site_label_1
_geom_bond_atom_site_label_2
_geom_bond_distance
_geom_bond_site_symmetry_2
_geom_bond_publ_flag
O1 H1 0.87(4) . ?
O1 C2 1.387(3) . ?
O2 H2 0.86(4) . ?
O2 C6 1.382(3) . ?
O3 H3A 0.87(4) . ?
O3 C23 1.376(3) . ?
O4 H4 0.89(4) . ?
O4 C27 1.371(3) . ?
C1 C2 1.400(3) . ?
C1 C6 1.393(3) . ?
C1 C7 1.512(3) . ?
C2 C3 1.379(3) . ?
C3 H3 0.9300 . ?
C3 C4 1.392(4) . ?
C4 C5 1.385(4) . ?
C4 C17 1.511(4) . ?
C5 H5 0.9300 . ?
C5 C6 1.386(4) . ?
C7 H7 0.9800 . ?
C7 C8 1.552(3) . ?
C7 C12 1.515(4) . ?
C8 H8 0.9800 . ?
C8 C9 1.538(4) . ?
C8 C13 1.509(4) . ?
C9 H9A 0.9700 . ?
C9 H9B 0.9700 . ?
C9 C10 1.523(5) . ?
C10 H10A 0.9700 . ?
C10 H10B 0.9700 . ?
C10 C11 1.506(5) . ?
C11 C12 1.331(4) . ?
C11 C16 1.498(4) . ?
C12 H12 0.9300 . ?
C13 C14 1.323(5) . ?
C13 C15 1.507(4) . ?
C14 H14A 0.9300 . ?
C14 H14B 0.9300 . ?
C15 H15A 0.9600 . ?
C15 H15B 0.9600 . ?
C15 H15C 0.9600 . ?
C16 H16A 0.9600 . ?
C16 H16B 0.9600 . ?
C16 H16C 0.9600 . ?
C17 H17A 0.9700 . ?
C17 H17B 0.9700 . ?
C17 C18 1.518(4) . ?
C18 H18A 0.9700 . ?
C18 H18B 0.9700 . ?
C18 C19 1.512(4) . ?
C19 H19A 0.9700 . ?
C19 H19B 0.9700 . ?
C19 C20 1.508(4) . ?
C20 H20A 0.9700 . ?
C20 H20B 0.9700 . ?
C20 C21 1.499(4) . ?
C21 H21A 0.9600 . ?
C21 H21B 0.9600 . ?
C21 H21C 0.9600 . ?
C22 C23 1.400(4) . ?
C22 C27 1.403(3) . ?
C22 C28 1.520(3) . ?
C23 C24 1.390(4) . ?
C24 H24 0.9300 . ?
C24 C25 1.387(4) . ?
C25 C26 1.392(4) . ?
C25 C38 1.520(4) . ?
C26 H26 0.9300 . ?
C26 C27 1.387(3) . ?
C28 H28 0.9800 . ?
C28 C29 1.554(3) . ?
C28 C33 1.517(3) . ?
C29 H29 0.9800 . ?
C29 C30 1.530(4) . ?
C29 C34 1.512(3) . ?
C30 H30A 0.9700 . ?
C30 H30B 0.9700 . ?
C30 C31 1.519(4) . ?
C31 H31A 0.9700 . ?
C31 H31B 0.9700 . ?
C31 C32 1.506(4) . ?
C32 C33 1.331(4) . ?
C32 C37 1.504(4) . ?
C33 H33 0.9300 . ?
C34 C35 1.316(4) . ?
C34 C36 1.501(4) . ?
C35 H35A 0.9300 . ?
C35 H35B 0.9300 . ?
C36 H36A 0.9600 . ?
C36 H36B 0.9600 . ?
C36 H36C 0.9600 . ?
C37 H37A 0.9600 . ?
C37 H37B 0.9600 . ?
C37 H37C 0.9600 . ?
C38 H38A 0.9700 . ?
C38 H38B 0.9700 . ?
C38 C39 1.528(4) . ?
C39 H39A 0.9700 . ?
C39 H39B 0.9700 . ?
C39 C40 1.515(4) . ?
C40 H40A 0.9700 . ?
C40 H40B 0.9700 . ?
C40 C41 1.518(4) . ?
C41 H41A 0.9700 . ?
C41 H41B 0.9700 . ?
C41 C42 1.514(5) . ?
C42 H42A 0.9600 . ?
C42 H42B 0.9600 . ?
C42 H42C 0.9600 . ?

loop_
_geom_hbond_atom_site_label_D
_geom_hbond_atom_site_label_H
_geom_hbond_atom_site_label_A
_geom_hbond_distance_DH
_geom_hbond_distance_HA
_geom_hbond_distance_DA
_geom_hbond_angle_DHA
_geom_hbond_site_symmetry_A
O4 H4 O1 0.89(4) 1.94(4) 2.802(3) 163(3) .

loop_
_geom_torsion_atom_site_label_1
_geom_torsion_atom_site_label_2
_geom_torsion_atom_site_label_3
_geom_torsion_atom_site_label_4
_geom_torsion
_geom_torsion_site_symmetry_1
_geom_torsion_site_symmetry_2
_geom_torsion_site_symmetry_3
_geom_torsion_site_symmetry_4
_geom_torsion_publ_flag
O1 C2 C3 C4 -174.8(2) . . . . ?
O3 C23 C24 C25 -179.3(2) . . . . ?
C1 C2 C3 C4 5.1(4) . . . . ?
C1 C7 C8 C9 174.3(2) . . . . ?
C1 C7 C8 C13 -58.2(3) . . . . ?
C1 C7 C12 C11 -143.9(3) . . . . ?
C2 C1 C6 O2 -178.2(2) . . . . ?
C2 C1 C6 C5 1.0(3) . . . . ?
C2 C1 C7 C8 -65.6(3) . . . . ?
C2 C1 C7 C12 59.8(3) . . . . ?
C2 C3 C4 C5 -1.1(3) . . . . ?
C2 C3 C4 C17 178.1(2) . . . . ?
C3 C4 C5 C6 -2.8(3) . . . . ?
C3 C4 C17 C18 -55.3(3) . . . . ?
C4 C5 C6 O2 -178.0(2) . . . . ?
C4 C5 C6 C1 2.8(4) . . . . ?
C4 C17 C18 C19 -178.0(2) . . . . ?
C5 C4 C17 C18 123.8(3) . . . . ?
C6 C1 C2 O1 174.9(2) . . . . ?
C6 C1 C2 C3 -4.9(3) . . . . ?
C6 C1 C7 C8 113.4(2) . . . . ?
C6 C1 C7 C12 -121.3(2) . . . . ?
C7 C1 C2 O1 -6.1(3) . . . . ?
C7 C1 C2 C3 174.1(2) . . . . ?
C7 C1 C6 O2 2.8(3) . . . . ?
C7 C1 C6 C5 -178.0(2) . . . . ?
C7 C8 C9 C10 -63.4(3) . . . . ?
C7 C8 C13 C14 109.1(3) . . . . ?
C7 C8 C13 C15 -69.5(3) . . . . ?
C8 C7 C12 C11 -17.4(3) . . . . ?
C8 C9 C10 C11 44.5(3) . . . . ?
C9 C8 C13 C14 -126.9(3) . . . . ?
C9 C8 C13 C15 54.5(4) . . . . ?
C9 C10 C11 C12 -11.5(4) . . . . ?
C9 C10 C11 C16 165.5(3) . . . . ?
C10 C11 C12 C7 -2.1(4) . . . . ?
C12 C7 C8 C9 48.4(3) . . . . ?
C12 C7 C8 C13 175.9(2) . . . . ?
C13 C8 C9 C10 170.5(2) . . . . ?
C16 C11 C12 C7 -179.0(3) . . . . ?
C17 C4 C5 C6 178.1(2) . . . . ?
C17 C18 C19 C20 -178.5(3) . . . . ?
C18 C19 C20 C21 -178.3(3) . . . . ?
C22 C23 C24 C25 0.5(3) . . . . ?
C22 C28 C29 C30 167.1(2) . . . . ?
C22 C28 C29 C34 -66.5(3) . . . . ?
C22 C28 C33 C32 -135.8(3) . . . . ?
C23 C22 C27 O4 -179.08(19) . . . . ?
C23 C22 C27 C26 0.1(3) . . . . ?
C23 C22 C28 C29 -70.4(3) . . . . ?
C23 C22 C28 C33 54.3(3) . . . . ?
C23 C24 C25 C26 0.7(3) . . . . ?
C23 C24 C25 C38 -179.3(2) . . . . ?
C24 C25 C26 C27 -1.4(3) . . . . ?
C24 C25 C38 C39 -62.4(3) . . . . ?
C25 C26 C27 O4 -179.8(2) . . . . ?
C25 C26 C27 C22 1.1(3) . . . . ?
C25 C38 C39 C40 -66.0(4) . . . . ?
C26 C25 C38 C39 117.6(3) . . . . ?
C27 C22 C23 O3 178.9(2) . . . . ?
C27 C22 C23 C24 -0.8(3) . . . . ?
C27 C22 C28 C29 109.1(2) . . . . ?
C27 C22 C28 C33 -126.2(2) . . . . ?
C28 C22 C23 O3 -1.5(3) . . . . ?
C28 C22 C23 C24 178.7(2) . . . . ?
C28 C22 C27 O4 1.4(3) . . . . ?
C28 C22 C27 C26 -179.5(2) . . . . ?
C28 C29 C30 C31 -64.5(3) . . . . ?
C28 C29 C34 C35 114.7(3) . . . . ?
C28 C29 C34 C36 -66.5(3) . . . . ?
C29 C28 C33 C32 -10.4(3) . . . . ?
C29 C30 C31 C32 50.5(3) . . . . ?
C30 C29 C34 C35 -121.4(3) . . . . ?
C30 C29 C34 C36 57.4(3) . . . . ?
C30 C31 C32 C33 -16.4(4) . . . . ?
C30 C31 C32 C37 163.4(3) . . . . ?
C31 C32 C33 C28 -3.6(4) . . . . ?
C33 C28 C29 C30 42.8(3) . . . . ?
C33 C28 C29 C34 169.2(2) . . . . ?
C34 C29 C30 C31 169.4(2) . . . . ?
C37 C32 C33 C28 176.6(3) . . . . ?
C38 C25 C26 C27 178.6(2) . . . . ?
C38 C39 C40 C41 -178.7(3) . . . . ?
C39 C40 C41 C42 177.2(3) . . . . ?

loop_
_exptl_oxdiff_crystal_face_indexfrac_h
_exptl_oxdiff_crystal_face_indexfrac_k
_exptl_oxdiff_crystal_face_indexfrac_l
_exptl_oxdiff_crystal_face_x
_exptl_oxdiff_crystal_face_y
_exptl_oxdiff_crystal_face_z
0.0001 0.0004 -1.0015 0.0014 0.0923 0.0046
-0.0001 -0.0004 1.0015 -0.0014 -0.0923 -0.0046
-0.0009 1.0010 -1.0006 0.1429 0.0904 -0.0004
0.0009 -1.0010 1.0006 -0.1429 -0.0904 0.0004
-0.0011 1.0001 1.0023 0.1401 -0.0942 -0.0096
0.0011 -1.0001 -1.0023 -0.1401 0.0942 0.0096
1.0006 0.0001 0.0011 -0.0055 -0.0068 -0.1481
-1.0006 -0.0001 -0.0011 0.0055 0.0068 0.1481
-1.0007 -0.0006 1.0004 0.0041 -0.0855 0.1435
